data_4078658
loop_
_publ_author_name
'Mandal, Sutanuva'
'Samanta, Subhas'
'Mondal, Tapan K.'
'Goswami, Sreebrata'

_publ_section_title
;
 Comparative Study onortho-C--H vsortho-C--X (X = C, Cl, S) Bond
 Activation inortho-Caromatic--N Bond Fusion in Substituted Anilines Using
 Ruthenium(II) Mediators: Isolation and Characterization of Unusual
 Ru2Complexes
;
_journal_issue 15
_journal_name_full Organometallics
_journal_page_first 5282
_journal_paper_doi 10.1021/om300241y
_journal_volume 31
_journal_year 2012
_chemical_formula_moiety 'C19 H19 Cl N2 Ru S2'
_chemical_formula_sum 'C19 H19 Cl N2 Ru S2'
_chemical_formula_weight 476.02
_chemical_name_systematic
;
 ?
;
_space_group_IT_number 2
_symmetry_cell_setting triclinic
_symmetry_space_group_name_Hall '-P 1'
_symmetry_space_group_name_H-M 'P -1'
_atom_sites_solution_hydrogens geom
_atom_sites_solution_primary direct
_atom_sites_solution_secondary difmap
_audit_creation_method SHELXL-97
_cell_angle_alpha 64.183(2)
_cell_angle_beta 85.266(2)
_cell_angle_gamma 72.337(2)
_cell_formula_units_Z 2
_cell_length_a 9.4222(11)
_cell_length_b 10.7102(12)
_cell_length_c 11.1569(14)
_cell_measurement_reflns_used 10002
_cell_measurement_temperature 293(2)
_cell_measurement_theta_max 26.3
_cell_measurement_theta_min 2.0
_cell_volume 964.1(2)
_computing_cell_refinement 'Bruker SMART'
_computing_data_collection 'Bruker SMART'
_computing_data_reduction 'Bruker SAINT'
_computing_molecular_graphics 'Bruker SHELXL'
_computing_publication_material 'Bruker SHELXL'
_computing_structure_refinement 'SHELXL-97 (Sheldrick, 1997)'
_computing_structure_solution 'SHELXL-97 (Sheldrick, 1990)'
_diffrn_ambient_temperature 293(2)
_diffrn_measured_fraction_theta_full 0.994
_diffrn_measured_fraction_theta_max 0.994
_diffrn_measurement_device_type 'CCD AREA DETECTOR'
_diffrn_measurement_method 'phi scans'
_diffrn_radiation_monochromator graphite
_diffrn_radiation_source 'fine-focus sealed tube'
_diffrn_radiation_type MoK\a
_diffrn_radiation_wavelength 0.71073
_diffrn_reflns_av_R_equivalents 0.0301
_diffrn_reflns_av_sigmaI/netI 0.0375
_diffrn_reflns_limit_h_max 11
_diffrn_reflns_limit_h_min -11
_diffrn_reflns_limit_k_max 13
_diffrn_reflns_limit_k_min -13
_diffrn_reflns_limit_l_max 13
_diffrn_reflns_limit_l_min -13
_diffrn_reflns_number 10002
_diffrn_reflns_theta_full 26.25
_diffrn_reflns_theta_max 26.25
_diffrn_reflns_theta_min 2.03
_exptl_absorpt_correction_T_max 0.8518
_exptl_absorpt_correction_T_min 0.6919
_exptl_absorpt_process_details SADABS
_exptl_crystal_colour red
_exptl_crystal_density_diffrn 1.640
_exptl_crystal_density_method 'not measured'
_exptl_crystal_description Plate
_exptl_crystal_F_000 684
_exptl_crystal_size_max 0.12
_exptl_crystal_size_mid 0.09
_exptl_crystal_size_min 0.05
_refine_diff_density_max 0.543
_refine_diff_density_min -0.362
_refine_diff_density_rms 0.071
_refine_ls_extinction_method none
_refine_ls_goodness_of_fit_ref 0.783
_refine_ls_hydrogen_treatment mixed
_refine_ls_matrix_type full
_refine_ls_number_parameters 230
_refine_ls_number_reflns 3874
_refine_ls_number_restraints 0
_refine_ls_restrained_S_all 0.783
_refine_ls_R_factor_all 0.0303
_refine_ls_R_factor_gt 0.0262
_refine_ls_shift/su_max 0.103
_refine_ls_shift/su_mean 0.006
_refine_ls_structure_factor_coef Fsqd
_refine_ls_weighting_details 'calc w=1/[\s^2^(Fo^2^)+(0.0611P)^2^+0.7498P] where P=(Fo^2^+2Fc^2^)/3'
_refine_ls_weighting_scheme calc
_refine_ls_wR_factor_gt 0.0726
_refine_ls_wR_factor_ref 0.0760
_reflns_number_gt 3492
_reflns_number_total 3874
_reflns_threshold_expression >2sigma(I)
_cod_data_source_file om300241y_si_003.cif
_cod_data_source_block 5
_cod_depositor_comments
;
The following automatic conversions were performed:

'_symmetry_cell_setting' value 'Triclinic' changed to 'triclinic'
according to /home/saulius/struct/CIF-dictionaries/cif_core.dic
dictionary named 'cif_core.dic' version 2.4.2 from 2011-04-26.

Automatic conversion script
Id: cif_fix_values 1891 2012-01-12 08:04:46Z andrius 
;
_cod_original_sg_symbol_H-M P-1
_cod_original_formula_sum 'C19 H19 Cl N2 Ru S2 '
_cod_database_code 4078658

loop_
_symmetry_equiv_pos_as_xyz
'x, y, z'
'-x, -y, -z'

loop_
_atom_site_label
_atom_site_type_symbol
_atom_site_fract_x
_atom_site_fract_y
_atom_site_fract_z
_atom_site_U_iso_or_equiv
_atom_site_adp_type
_atom_site_occupancy
_atom_site_symmetry_multiplicity
_atom_site_calc_flag
_atom_site_refinement_flags
Ru1 Ru 0.27094(2) 0.14373(2) 0.793214(19) 0.02264(8) Uani 1 1 d .
Cl1 Cl 0.18922(9) 0.25926(8) 0.56378(7) 0.03747(17) Uani 1 1 d .
S1 S 0.79155(8) 0.03781(8) 0.61918(8) 0.03660(17) Uani 1 1 d .
S2 S 0.41185(9) 0.31146(8) 1.02336(8) 0.04203(19) Uani 1 1 d .
N2 N 0.3323(2) 0.3161(2) 0.7703(2) 0.0230(4) Uani 1 1 d .
C6 C 0.4628(3) 0.3272(3) 0.7150(2) 0.0220(5) Uani 1 1 d .
C10 C 0.1704(3) 0.5659(3) 0.9293(3) 0.0366(6) Uani 1 1 d .
H10 H 0.1871 0.5778 1.0042 0.044 Uiso 1 1 calc R
C14 C 0.3956(5) 0.3599(4) 1.1603(3) 0.0595(10) Uani 1 1 d .
H14A H 0.4725 0.2912 1.2282 0.089 Uiso 1 1 calc R
H14B H 0.2997 0.3590 1.1966 0.089 Uiso 1 1 calc R
H14C H 0.4058 0.4554 1.1294 0.089 Uiso 1 1 calc R
N1 N 0.4818(3) 0.0962(2) 0.7422(2) 0.0264(5) Uani 1 1 d .
C15 C 0.1741(3) 0.0976(3) 0.9820(3) 0.0382(7) Uani 1 1 d .
H15 H 0.1873 0.1408 1.0349 0.046 Uiso 1 1 calc R
C18 C 0.0787(3) 0.0527(3) 0.8292(3) 0.0385(7) Uani 1 1 d .
H18 H 0.0173 0.0620 0.7628 0.046 Uiso 1 1 calc R
C4 C 0.6631(3) 0.4321(3) 0.6311(3) 0.0317(6) Uani 1 1 d .
H4 H 0.7039 0.5077 0.6091 0.038 Uiso 1 1 calc R
C13 C 0.1162(3) 0.5306(3) 0.7075(3) 0.0294(6) Uani 1 1 d .
H13 H 0.0960 0.5172 0.6344 0.035 Uiso 1 1 calc R
C2 C 0.6916(3) 0.1930(3) 0.6441(2) 0.0263(5) Uani 1 1 d .
C1 C 0.5483(3) 0.1996(3) 0.6981(2) 0.0229(5) Uani 1 1 d .
C12 C 0.0253(3) 0.6476(3) 0.7282(3) 0.0377(7) Uani 1 1 d .
H12 H -0.0547 0.7140 0.6683 0.045 Uiso 1 1 calc R
C9 C 0.2633(3) 0.4478(3) 0.9102(3) 0.0277(6) Uani 1 1 d .
C8 C 0.2370(3) 0.4335(3) 0.7959(3) 0.0243(5) Uani 1 1 d .
C5 C 0.5241(3) 0.4444(3) 0.6784(3) 0.0285(5) Uani 1 1 d .
H5 H 0.4697 0.5284 0.6866 0.034 Uiso 1 1 calc R
C16 C 0.2697(3) -0.0346(3) 0.9839(3) 0.0332(6) Uani 1 1 d .
H16 H 0.3566 -0.0927 1.0378 0.040 Uiso 1 1 calc R
C3 C 0.7475(3) 0.3060(3) 0.6146(3) 0.0311(6) Uani 1 1 d .
H3 H 0.8426 0.3006 0.5831 0.037 Uiso 1 1 calc R
C11 C 0.0548(3) 0.6647(3) 0.8388(3) 0.0405(7) Uani 1 1 d .
H11 H -0.0047 0.7442 0.8518 0.049 Uiso 1 1 calc R
C17 C 0.2086(3) -0.0621(3) 0.8887(3) 0.0332(6) Uani 1 1 d .
H17 H 0.2478 -0.1417 0.8695 0.040 Uiso 1 1 calc R
C19 C 0.0550(3) 0.1523(3) 0.8855(3) 0.0415(7) Uani 1 1 d .
H19 H -0.0235 0.2375 0.8634 0.050 Uiso 1 1 calc R
C7 C 0.7136(5) 0.0925(4) 0.4550(4) 0.0645(11) Uani 1 1 d .
H7A H 0.7578 0.0174 0.4263 0.097 Uiso 1 1 calc R
H7B H 0.7337 0.1807 0.3934 0.097 Uiso 1 1 calc R
H7C H 0.6077 0.1085 0.4579 0.097 Uiso 1 1 calc R
H1A H 0.524(3) 0.032(3) 0.732(3) 0.029(9) Uiso 1 1 d .

loop_
_atom_site_aniso_label
_atom_site_aniso_U_11
_atom_site_aniso_U_22
_atom_site_aniso_U_33
_atom_site_aniso_U_23
_atom_site_aniso_U_13
_atom_site_aniso_U_12
Ru1 0.02391(12) 0.02122(12) 0.02399(12) -0.01008(9) 0.00030(8) -0.00758(8)
Cl1 0.0504(4) 0.0362(4) 0.0268(3) -0.0084(3) -0.0058(3) -0.0201(3)
S1 0.0315(4) 0.0351(4) 0.0394(4) -0.0196(3) 0.0006(3) 0.0010(3)
S2 0.0470(4) 0.0388(4) 0.0369(4) -0.0209(3) -0.0172(3) 0.0036(3)
N2 0.0240(10) 0.0222(10) 0.0234(10) -0.0112(9) -0.0020(8) -0.0050(8)
C6 0.0260(12) 0.0213(12) 0.0187(11) -0.0088(10) -0.0026(9) -0.0055(10)
C10 0.0479(17) 0.0333(15) 0.0332(15) -0.0220(13) 0.0005(13) -0.0062(13)
C14 0.073(3) 0.070(2) 0.0381(18) -0.0296(18) -0.0185(17) -0.008(2)
N1 0.0279(11) 0.0210(11) 0.0329(12) -0.0152(10) -0.0003(9) -0.0047(9)
C15 0.0474(17) 0.0409(16) 0.0325(15) -0.0176(13) 0.0147(13) -0.0222(14)
C18 0.0327(15) 0.0424(16) 0.0358(15) -0.0046(13) -0.0005(12) -0.0230(13)
C4 0.0375(15) 0.0295(14) 0.0298(14) -0.0096(11) 0.0012(11) -0.0171(12)
C13 0.0322(14) 0.0287(13) 0.0263(13) -0.0120(11) -0.0020(11) -0.0066(11)
C2 0.0263(13) 0.0279(13) 0.0224(12) -0.0106(11) -0.0015(10) -0.0047(10)
C1 0.0239(12) 0.0232(12) 0.0208(12) -0.0093(10) -0.0034(9) -0.0050(10)
C12 0.0363(15) 0.0305(14) 0.0370(16) -0.0142(13) -0.0073(12) 0.0045(12)
C9 0.0292(13) 0.0245(13) 0.0276(13) -0.0116(11) -0.0028(11) -0.0040(11)
C8 0.0250(12) 0.0213(12) 0.0280(13) -0.0118(10) 0.0016(10) -0.0071(10)
C5 0.0349(14) 0.0253(13) 0.0280(13) -0.0118(11) 0.0001(11) -0.0118(11)
C16 0.0345(15) 0.0338(15) 0.0257(13) -0.0062(12) 0.0012(11) -0.0124(12)
C3 0.0271(13) 0.0357(15) 0.0260(13) -0.0087(12) 0.0027(11) -0.0105(11)
C11 0.0441(17) 0.0318(15) 0.0446(17) -0.0235(14) 0.0039(14) 0.0002(13)
C17 0.0413(16) 0.0270(14) 0.0307(14) -0.0082(12) 0.0045(12) -0.0163(12)
C19 0.0311(15) 0.0323(15) 0.0535(19) -0.0132(14) 0.0135(14) -0.0105(12)
C7 0.098(3) 0.051(2) 0.048(2) -0.0322(18) -0.011(2) -0.006(2)

loop_
_atom_type_symbol
_atom_type_description
_atom_type_scat_dispersion_real
_atom_type_scat_dispersion_imag
_atom_type_scat_source
C C 0.0033 0.0016 'International Tables Vol C Tables 4.2.6.8 and 6.1.1.4'
H H 0.0000 0.0000 'International Tables Vol C Tables 4.2.6.8 and 6.1.1.4'
N N 0.0061 0.0033 'International Tables Vol C Tables 4.2.6.8 and 6.1.1.4'
O O 0.0106 0.0060 'International Tables Vol C Tables 4.2.6.8 and 6.1.1.4'
P P 0.1023 0.0942 'International Tables Vol C Tables 4.2.6.8 and 6.1.1.4'
S S 0.1246 0.1234 'International Tables Vol C Tables 4.2.6.8 and 6.1.1.4'
Cl Cl 0.1484 0.1585 'International Tables Vol C Tables 4.2.6.8 and 6.1.1.4'
Ru Ru -1.2594 0.8363 'International Tables Vol C Tables 4.2.6.8 and 6.1.1.4'

loop_
_geom_angle_atom_site_label_1
_geom_angle_atom_site_label_2
_geom_angle_atom_site_label_3
_geom_angle
N1 Ru1 N2 76.87(8)
N1 Ru1 C15 132.39(11)
N2 Ru1 C15 99.54(10)
N1 Ru1 C16 104.28(10)
N2 Ru1 C16 123.66(10)
C15 Ru1 C16 38.68(11)
N1 Ru1 C19 168.11(10)
N2 Ru1 C19 109.68(10)
C15 Ru1 C19 38.17(12)
C16 Ru1 C19 63.85(11)
N1 Ru1 C17 108.02(10)
N2 Ru1 C17 161.13(10)
C15 Ru1 C17 63.38(11)
C16 Ru1 C17 37.77(10)
C19 Ru1 C17 62.57(11)
N1 Ru1 C18 138.36(11)
N2 Ru1 C18 144.40(10)
C15 Ru1 C18 62.62(12)
C16 Ru1 C18 62.36(11)
C19 Ru1 C18 37.16(12)
C17 Ru1 C18 36.53(11)
N1 Ru1 Cl1 89.53(7)
N2 Ru1 Cl1 90.25(6)
C15 Ru1 Cl1 138.06(9)
C16 Ru1 Cl1 145.26(8)
C19 Ru1 Cl1 100.17(9)
C17 Ru1 Cl1 107.77(8)
C18 Ru1 Cl1 86.04(8)
C2 S1 C7 99.21(15)
C9 S2 C14 103.07(15)
C6 N2 C8 119.3(2)
C6 N2 Ru1 117.28(16)
C8 N2 Ru1 123.08(16)
N2 C6 C5 127.8(2)
N2 C6 C1 113.0(2)
C5 C6 C1 119.1(2)
C11 C10 C9 120.6(3)
C11 C10 H10 119.7
C9 C10 H10 119.7
S2 C14 H14A 109.5
S2 C14 H14B 109.5
H14A C14 H14B 109.5
S2 C14 H14C 109.5
H14A C14 H14C 109.5
H14B C14 H14C 109.5
C1 N1 Ru1 118.34(18)
C1 N1 H1A 113(2)
Ru1 N1 H1A 127(2)
C16 C15 C19 108.4(3)
C16 C15 Ru1 71.40(15)
C19 C15 Ru1 73.28(17)
C16 C15 H15 125.8
C19 C15 H15 125.8
Ru1 C15 H15 121.2
C17 C18 C19 109.6(3)
C17 C18 Ru1 71.50(15)
C19 C18 Ru1 69.91(16)
C17 C18 H18 125.2
C19 C18 H18 125.2
Ru1 C18 H18 125.0
C5 C4 C3 121.6(2)
C5 C4 H4 119.2
C3 C4 H4 119.2
C12 C13 C8 120.0(2)
C12 C13 H13 120.0
C8 C13 H13 120.0
C3 C2 C1 118.8(2)
C3 C2 S1 122.3(2)
C1 C2 S1 118.92(19)
N1 C1 C2 127.2(2)
N1 C1 C6 113.0(2)
C2 C1 C6 119.8(2)
C13 C12 C11 119.5(3)
C13 C12 H12 120.3
C11 C12 H12 120.3
C8 C9 C10 118.6(2)
C8 C9 S2 117.31(19)
C10 C9 S2 124.1(2)
C9 C8 C13 120.5(2)
C9 C8 N2 120.4(2)
C13 C8 N2 119.1(2)
C4 C5 C6 119.3(2)
C4 C5 H5 120.4
C6 C5 H5 120.4
C17 C16 C15 107.7(3)
C17 C16 Ru1 74.00(16)
C15 C16 Ru1 69.92(15)
C17 C16 H16 126.2
C15 C16 H16 126.1
Ru1 C16 H16 121.6
C2 C3 C4 121.3(2)
C2 C3 H3 119.3
C4 C3 H3 119.3
C10 C11 C12 120.8(3)
C10 C11 H11 119.6
C12 C11 H11 119.6
C18 C17 C16 107.5(3)
C18 C17 Ru1 71.97(15)
C16 C17 Ru1 68.23(15)
C18 C17 H17 126.3
C16 C17 H17 126.3
Ru1 C17 H17 125.1
C18 C19 C15 106.8(3)
C18 C19 Ru1 72.92(16)
C15 C19 Ru1 68.55(16)
C18 C19 H19 126.6
C15 C19 H19 126.6
Ru1 C19 H19 123.6
S1 C7 H7A 109.5
S1 C7 H7B 109.5
H7A C7 H7B 109.5
S1 C7 H7C 109.5
H7A C7 H7C 109.5
H7B C7 H7C 109.5

loop_
_geom_bond_atom_site_label_1
_geom_bond_atom_site_label_2
_geom_bond_distance
Ru1 N1 1.996(2)
Ru1 N2 2.005(2)
Ru1 C15 2.136(3)
Ru1 C16 2.155(3)
Ru1 C19 2.198(3)
Ru1 C17 2.231(3)
Ru1 C18 2.237(3)
Ru1 Cl1 2.3800(7)
S1 C2 1.771(3)
S1 C7 1.807(4)
S2 C9 1.769(3)
S2 C14 1.798(3)
N2 C6 1.344(3)
N2 C8 1.433(3)
C6 C5 1.424(3)
C6 C1 1.444(3)
C10 C11 1.370(4)
C10 C9 1.395(4)
C10 H10 0.9300
C14 H14A 0.9600
C14 H14B 0.9600
C14 H14C 0.9600
N1 C1 1.325(3)
N1 H1A 0.73(3)
C15 C16 1.421(4)
C15 C19 1.418(4)
C15 H15 0.9300
C18 C17 1.400(4)
C18 C19 1.414(5)
C18 H18 0.9300
C4 C5 1.361(4)
C4 C3 1.425(4)
C4 H4 0.9300
C13 C12 1.388(4)
C13 C8 1.387(4)
C13 H13 0.9300
C2 C3 1.364(4)
C2 C1 1.427(3)
C12 C11 1.385(4)
C12 H12 0.9300
C9 C8 1.399(3)
C5 H5 0.9300
C16 C17 1.422(4)
C16 H16 0.9300
C3 H3 0.9300
C11 H11 0.9300
C17 H17 0.9300
C19 H19 0.9300
C7 H7A 0.9600
C7 H7B 0.9600
C7 H7C 0.9600
